data_4106978
loop_
_publ_author_name
'Shaozhong Ge'
'John F. Hartwig'

_publ_section_title
;
 Nickel-Catalyzed Asymmetric \a-Arylation and Heteroarylation of Ketones
 with Chloroarenes: Effect of Halide on Selectivity, Oxidation State, and
 Room-Temperature Reactions
;
_journal_name_full 'Journal of the American Chemical Society'
_journal_page_first 16330
_journal_page_last 16333
_journal_paper_doi 10.1021/ja2082087
_journal_volume 133
_journal_year 2011
_chemical_absolute_configuration ad
_chemical_formula_moiety 'C88 H64 Br2 Ni2 P4'
_chemical_formula_sum 'C88 H64 Br2 Ni2 P4'
_chemical_formula_weight 1522.51
_chemical_name_systematic
; 
? 
;
_space_group_IT_number 96
_symmetry_cell_setting tetragonal
_symmetry_space_group_name_Hall 'P 4nw 2abw'
_symmetry_space_group_name_H-M 'P 43 21 2'
_atom_sites_solution_hydrogens geom
_atom_sites_solution_primary direct
_atom_sites_solution_secondary difmap
_audit_creation_method SHELXL-97
_audit_update_record
; 
? 
;
_cell_angle_alpha 90.00
_cell_angle_beta 90.00
_cell_angle_gamma 90.00
_cell_formula_units_Z 4
_cell_length_a 13.9150(2)
_cell_length_b 13.9150(2)
_cell_length_c 35.8750(8)
_cell_measurement_reflns_used 9973
_cell_measurement_temperature 173(2)
_cell_measurement_theta_max 67.23
_cell_measurement_theta_min 3.41
_cell_volume 6946.4(2)
_computing_cell_refinement 'SAINT V7.68A (Bruker, 2005)'
_computing_data_collection 'APEX2 V2010.11-3 (Bruker, 2010)'
_computing_data_reduction
; 
SAINT V7.68A, XPREP V2005/2, SADABS V2007/4, TWINABS V2007/5 
(Bruker, 2005 & 2007) 
;
_computing_molecular_graphics
; 
SHELXTL V6.12 (Bruker, 2005), CrystalMaker v2.1.3 (CrystalMaker, 1994) 
;
_computing_publication_material 'XCIF V6.12 (Bruker, 2005)'
_computing_structure_refinement 'SHELXTL V6.12 (Bruker, 2005)'
_computing_structure_solution 'SHELXTL V6.12 (Bruker, 2005)'
_diffrn_ambient_temperature 173(2)
_diffrn_measured_fraction_theta_full 0.990
_diffrn_measured_fraction_theta_max 0.990
_diffrn_measurement_device 'Bruker Kappa/ApexII CCD'
_diffrn_measurement_method 'profile data from \f and \w scans'
_diffrn_radiation_monochromator graphite
_diffrn_radiation_source 'fine-focus sealed tube'
_diffrn_radiation_type CuK\a
_diffrn_radiation_wavelength 1.54178
_diffrn_radiation_wavelength_id Compound6
_diffrn_reflns_av_R_equivalents 0.0356
_diffrn_reflns_av_sigmaI/netI 0.0299
_diffrn_reflns_limit_h_max 13
_diffrn_reflns_limit_h_min -13
_diffrn_reflns_limit_k_max 16
_diffrn_reflns_limit_k_min -16
_diffrn_reflns_limit_l_max 41
_diffrn_reflns_limit_l_min -42
_diffrn_reflns_number 25322
_diffrn_reflns_theta_full 67.77
_diffrn_reflns_theta_max 67.77
_diffrn_reflns_theta_min 3.41
_exptl_absorpt_coefficient_mu 3.259
_exptl_absorpt_correction_T_max 0.6541
_exptl_absorpt_correction_T_min 0.5357
_exptl_absorpt_correction_type integration
_exptl_absorpt_process_details 'SHELXTL/XPREP V2005/2 (Bruker, 2005)'
_exptl_crystal_colour red
_exptl_crystal_density_diffrn 1.456
_exptl_crystal_description block
_exptl_crystal_F_000 3112
_exptl_crystal_id Compound6
_exptl_crystal_preparation
; 
The data crystal was mounted using oil (Parantone-N, Exxon) to a 
0.3 mm cryo-loop (Hampton Research) with the (1 -1 2) scattering 
planes roughly normal to the spindle axis. 
;
_exptl_crystal_size_max 0.296
_exptl_crystal_size_mid 0.268
_exptl_crystal_size_min 0.209
_refine_diff_density_max 0.536
_refine_diff_density_min -0.363
_refine_diff_density_rms 0.060
_refine_ls_abs_structure_details 'Flack (1983),  2575 Friedels'
_refine_ls_abs_structure_Flack 0.012(18)
_refine_ls_extinction_method none
_refine_ls_goodness_of_fit_ref 1.063
_refine_ls_hydrogen_treatment noref
_refine_ls_matrix_type full
_refine_ls_number_parameters 464
_refine_ls_number_reflns 6205
_refine_ls_number_restraints 181
_refine_ls_restrained_S_all 1.068
_refine_ls_R_factor_all 0.0356
_refine_ls_R_factor_gt 0.0340
_refine_ls_shift/su_max 0.001
_refine_ls_shift/su_mean 0.000
_refine_ls_structure_factor_coef Fsqd
_refine_ls_weighting_details 'calc w=1/[\s^2^(Fo^2^)+(0.0634P)^2^+1.0960P] where P=(Fo^2^+2Fc^2^)/3'
_refine_ls_weighting_scheme calc
_refine_ls_wR_factor_gt 0.0911
_refine_ls_wR_factor_ref 0.0923
_reflns_number_gt 5930
_reflns_number_total 6205
_reflns_threshold_expression >2sigma(I)
_cod_data_source_file ja2082087_si_004.cif
_cod_data_source_block Compound6
_cod_original_sg_symbol_Hall 'P 4nw 2abw '
_cod_database_code 4106978

loop_
_symmetry_equiv_pos_as_xyz
'x, y, z'
'-x, -y, z+1/2'
'-y+1/2, x+1/2, z+3/4'
'y+1/2, -x+1/2, z+1/4'
'-x+1/2, y+1/2, -z+3/4'
'x+1/2, -y+1/2, -z+1/4'
'y, x, -z'
'-y, -x, -z+1/2'

loop_
_atom_site_label
_atom_site_type_symbol
_atom_site_fract_x
_atom_site_fract_y
_atom_site_fract_z
_atom_site_U_iso_or_equiv
_atom_site_adp_type
_atom_site_occupancy
_atom_site_symmetry_multiplicity
_atom_site_calc_flag
_atom_site_refinement_flags
_atom_site_disorder_assembly
_atom_site_disorder_group
Ni1 Ni -0.07508(3) 1.09143(3) 0.000285(12) 0.02991(12) Uani 1 1 d . A .
Br1 Br -0.00883(3) 0.98766(2) 0.050875(8) 0.04735(11) Uani 1 1 d . . .
P1 P -0.04589(4) 1.24702(4) 0.001067(19) 0.02918(14) Uani 1 1 d . . .
P2 P -0.23318(4) 1.10465(4) 0.002115(18) 0.02752(13) Uani 1 1 d D . .
C1 C 0.0707(2) 1.2857(2) -0.01897(8) 0.0354(6) Uani 1 1 d . . .
C2 C 0.1261(2) 1.2166(3) -0.03730(8) 0.0451(7) Uani 1 1 d . . .
H2 H 0.1015 1.1533 -0.0402 0.054 Uiso 1 1 calc R . .
C3 C 0.2157(2) 1.2386(3) -0.05121(9) 0.0502(8) Uani 1 1 d . . .
H3 H 0.2528 1.1904 -0.0632 0.060 Uiso 1 1 calc R . .
C4 C 0.2512(3) 1.3298(3) -0.04781(9) 0.0553(9) Uani 1 1 d . . .
H4 H 0.3123 1.3456 -0.0579 0.066 Uiso 1 1 calc R . .
C5 C 0.1989(3) 1.3972(3) -0.02996(13) 0.0684(11) Uani 1 1 d . . .
H5 H 0.2239 1.4604 -0.0274 0.082 Uiso 1 1 calc R . .
C6 C 0.1083(3) 1.3756(3) -0.01509(11) 0.0574(9) Uani 1 1 d . . .
H6 H 0.0729 1.4238 -0.0023 0.069 Uiso 1 1 calc R . .
C7 C -0.0488(2) 1.3097(2) 0.04608(8) 0.0342(6) Uani 1 1 d . . .
C8 C -0.0410(2) 1.2541(3) 0.07787(8) 0.0433(7) Uani 1 1 d . . .
H8 H -0.0354 1.1863 0.0759 0.052 Uiso 1 1 calc R . .
C9 C -0.0413(3) 1.2974(4) 0.11275(9) 0.0604(10) Uani 1 1 d . . .
H9 H -0.0362 1.2590 0.1346 0.073 Uiso 1 1 calc R . .
C10 C -0.0489(3) 1.3956(4) 0.11588(10) 0.0622(11) Uani 1 1 d . . .
H10 H -0.0480 1.4251 0.1398 0.075 Uiso 1 1 calc R . .
C11 C -0.0578(3) 1.4509(3) 0.08453(11) 0.0538(9) Uani 1 1 d . . .
H11 H -0.0643 1.5186 0.0868 0.065 Uiso 1 1 calc R . .
C12 C -0.0575(2) 1.4088(2) 0.04944(9) 0.0416(7) Uani 1 1 d . . .
H12 H -0.0631 1.4477 0.0278 0.050 Uiso 1 1 calc R . .
C13 C -0.1361(2) 1.30560(19) -0.02886(7) 0.0296(5) Uani 1 1 d . . .
C14 C -0.1105(2) 1.3177(2) -0.06697(8) 0.0385(6) Uani 1 1 d . . .
H14 H -0.0469 1.3034 -0.0748 0.046 Uiso 1 1 calc R . .
C15 C -0.1760(2) 1.3494(2) -0.09231(8) 0.0423(7) Uani 1 1 d . . .
H15 H -0.1578 1.3557 -0.1177 0.051 Uiso 1 1 calc R . .
C16 C -0.2710(3) 1.3731(2) -0.08145(8) 0.0399(7) Uani 1 1 d . . .
C17 C -0.3408(3) 1.4070(2) -0.10734(9) 0.0493(8) Uani 1 1 d . . .
H17 H -0.3240 1.4129 -0.1329 0.059 Uiso 1 1 calc R . .
C18 C -0.4304(3) 1.4307(3) -0.09616(10) 0.0537(8) Uani 1 1 d . . .
H18 H -0.4758 1.4533 -0.1139 0.064 Uiso 1 1 calc R . .
C19 C -0.4567(3) 1.4224(2) -0.05896(10) 0.0529(9) Uani 1 1 d . . .
H19 H -0.5195 1.4407 -0.0514 0.063 Uiso 1 1 calc R . .
C20 C -0.3925(2) 1.3880(2) -0.03290(8) 0.0426(6) Uani 1 1 d . . .
H20 H -0.4121 1.3815 -0.0077 0.051 Uiso 1 1 calc R . .
C21 C -0.2978(2) 1.3622(2) -0.04333(8) 0.0349(6) Uani 1 1 d . . .
C22 C -0.2295(2) 1.32364(19) -0.01738(7) 0.0299(5) Uani 1 1 d . A .
C23 C -0.26222(18) 1.29923(19) 0.02166(7) 0.0291(5) Uani 1 1 d . . .
C24 C -0.2838(2) 1.3747(2) 0.04759(7) 0.0340(6) Uani 1 1 d . A .
C25 C -0.2773(2) 1.4736(2) 0.03799(9) 0.0447(7) Uani 1 1 d . . .
H25 H -0.2585 1.4913 0.0135 0.054 Uiso 1 1 calc R A .
C26 C -0.2976(3) 1.5433(3) 0.06349(10) 0.0527(8) Uani 1 1 d . A .
H26 H -0.2925 1.6090 0.0565 0.063 Uiso 1 1 calc R . .
C27 C -0.3256(3) 1.5195(3) 0.09971(11) 0.0597(10) Uani 1 1 d . . .
H27 H -0.3402 1.5688 0.1171 0.072 Uiso 1 1 calc R A .
C28 C -0.3322(3) 1.4261(3) 0.11010(9) 0.0562(10) Uani 1 1 d . A .
H28 H -0.3510 1.4107 0.1348 0.067 Uiso 1 1 calc R . .
C29 C -0.3113(2) 1.3507(3) 0.08453(8) 0.0421(7) Uani 1 1 d . . .
C30 C -0.3152(3) 1.2542(3) 0.09491(8) 0.0489(8) Uani 1 1 d . A .
H30 H -0.3325 1.2378 0.1197 0.059 Uiso 1 1 calc R . .
C31 C -0.2946(2) 1.1828(3) 0.07004(8) 0.0408(7) Uani 1 1 d . . .
H31 H -0.2968 1.1177 0.0779 0.049 Uiso 1 1 calc R A .
C32 C -0.27013(19) 1.2044(2) 0.03258(7) 0.0296(5) Uani 1 1 d . A .
C33 C -0.2998(2) 1.12374(19) -0.04135(7) 0.0304(6) Uani 1 1 d . A .
C34 C -0.3949(2) 1.1546(2) -0.04204(8) 0.0371(6) Uani 1 1 d . . .
H34 H -0.4269 1.1680 -0.0192 0.045 Uiso 1 1 calc R A .
C35 C -0.4431(2) 1.1659(2) -0.07507(9) 0.0429(7) Uani 1 1 d . A .
H35 H -0.5078 1.1877 -0.0751 0.052 Uiso 1 1 calc R . .
C36 C -0.3975(3) 1.1455(3) -0.10829(9) 0.0489(8) Uani 1 1 d . . .
H36 H -0.4308 1.1530 -0.1312 0.059 Uiso 1 1 calc R A .
C37 C -0.3037(3) 1.1142(3) -0.10815(9) 0.0534(9) Uani 1 1 d . A .
H37 H -0.2726 1.0998 -0.1310 0.064 Uiso 1 1 calc R . .
C38 C -0.2543(2) 1.1035(2) -0.07482(7) 0.0410(7) Uani 1 1 d . . .
H38 H -0.1894 1.0823 -0.0749 0.049 Uiso 1 1 calc R A .
C39 C -0.2972(2) 0.99974(18) 0.02094(9) 0.0353(10) Uani 0.767(7) 1 d PGDU A 1
C40 C -0.3917(2) 1.0020(2) 0.03351(11) 0.0478(11) Uani 0.767(7) 1 d PGU A 1
H40 H -0.4254 1.0613 0.0346 0.057 Uiso 0.767(7) 1 calc PR A 1
C41 C -0.43687(19) 0.9175(3) 0.04446(11) 0.0580(13) Uani 0.767(7) 1 d PGU A 1
H41 H -0.5014 0.9191 0.0530 0.070 Uiso 0.767(7) 1 calc PR A 1
C42 C -0.3876(3) 0.8307(2) 0.04285(10) 0.0581(13) Uani 0.767(7) 1 d PGU A 1
H42 H -0.4184 0.7730 0.0503 0.070 Uiso 0.767(7) 1 calc PR A 1
C43 C -0.2931(3) 0.82845(17) 0.03029(14) 0.0689(14) Uani 0.767(7) 1 d PGU A 1
H43 H -0.2594 0.7691 0.0292 0.083 Uiso 0.767(7) 1 calc PR A 1
C44 C -0.2479(2) 0.9130(2) 0.01933(13) 0.0574(12) Uani 0.767(7) 1 d PGU A 1
H44 H -0.1834 0.9114 0.0107 0.069 Uiso 0.767(7) 1 calc PR A 1
C39B C -0.2910(8) 0.9940(6) 0.0213(3) 0.044(3) Uani 0.233(7) 1 d PGDU A 2
C40B C -0.3890(8) 0.9776(9) 0.0171(4) 0.054(2) Uani 0.233(7) 1 d PGU A 2
H40A H -0.4284 1.0246 0.0055 0.065 Uiso 0.233(7) 1 calc PR A 2
C41B C -0.4292(7) 0.8923(10) 0.0299(4) 0.056(2) Uani 0.233(7) 1 d PGU A 2
H41A H -0.4961 0.8810 0.0270 0.068 Uiso 0.233(7) 1 calc PR A 2
C42B C -0.3715(9) 0.8235(7) 0.0469(4) 0.057(2) Uani 0.233(7) 1 d PGU A 2
H42A H -0.3990 0.7652 0.0556 0.068 Uiso 0.233(7) 1 calc PR A 2
C43B C -0.2736(8) 0.8400(7) 0.0511(4) 0.057(2) Uani 0.233(7) 1 d PGU A 2
H43A H -0.2342 0.7929 0.0627 0.068 Uiso 0.233(7) 1 calc PR A 2
C44B C -0.2334(6) 0.9252(8) 0.0383(4) 0.050(2) Uani 0.233(7) 1 d PGU A 2
H44A H -0.1664 0.9365 0.0412 0.060 Uiso 0.233(7) 1 calc PR A 2

loop_
_atom_site_aniso_label
_atom_site_aniso_U_11
_atom_site_aniso_U_22
_atom_site_aniso_U_33
_atom_site_aniso_U_23
_atom_site_aniso_U_13
_atom_site_aniso_U_12
Ni1 0.0278(2) 0.0301(2) 0.0318(2) 0.0007(2) 0.00119(19) 0.00009(15)
Br1 0.0621(2) 0.0485(2) 0.03151(16) 0.01051(12) 0.01311(12) 0.02113(14)
P1 0.0276(3) 0.0309(3) 0.0291(3) -0.0003(3) 0.0021(3) -0.0032(2)
P2 0.0270(3) 0.0290(3) 0.0266(3) 0.0029(3) -0.0002(3) -0.0030(2)
C1 0.0287(13) 0.0428(16) 0.0346(14) 0.0023(12) 0.0000(11) -0.0045(11)
C2 0.0439(18) 0.0498(19) 0.0418(16) -0.0040(13) 0.0088(13) -0.0060(14)
C3 0.0421(18) 0.066(2) 0.0427(15) 0.0018(15) 0.0120(13) 0.0025(15)
C4 0.0384(17) 0.079(3) 0.0483(17) 0.0024(17) 0.0104(14) -0.0123(17)
C5 0.049(2) 0.064(2) 0.092(3) -0.013(2) 0.021(2) -0.0224(19)
C6 0.0483(19) 0.045(2) 0.079(2) -0.0114(17) 0.0248(18) -0.0119(15)
C7 0.0251(13) 0.0441(16) 0.0334(14) -0.0067(12) -0.0001(10) -0.0028(11)
C8 0.0368(16) 0.058(2) 0.0352(14) -0.0003(14) -0.0028(12) 0.0026(14)
C9 0.056(2) 0.095(3) 0.0302(15) -0.0036(17) -0.0062(15) 0.007(2)
C10 0.048(2) 0.092(3) 0.0465(19) -0.033(2) -0.0057(15) -0.0004(19)
C11 0.0400(17) 0.057(2) 0.064(2) -0.0264(18) -0.0010(15) -0.0022(15)
C12 0.0347(16) 0.0446(17) 0.0455(16) -0.0098(14) -0.0003(13) -0.0059(12)
C13 0.0341(14) 0.0270(13) 0.0275(12) 0.0014(9) -0.0001(10) -0.0063(10)
C14 0.0420(16) 0.0391(16) 0.0345(14) 0.0004(12) 0.0031(12) -0.0078(13)
C15 0.0568(19) 0.0430(17) 0.0271(13) 0.0059(12) -0.0004(12) -0.0113(14)
C16 0.0539(19) 0.0331(15) 0.0327(13) 0.0093(11) -0.0083(13) -0.0079(13)
C17 0.067(2) 0.0408(18) 0.0403(16) 0.0114(13) -0.0126(16) -0.0068(16)
C18 0.066(2) 0.0432(19) 0.0524(18) 0.0087(15) -0.0239(17) 0.0043(14)
C19 0.049(2) 0.0449(19) 0.065(2) 0.0006(15) -0.0145(16) 0.0089(15)
C20 0.0460(18) 0.0397(17) 0.0422(14) -0.0014(13) -0.0089(13) 0.0062(12)
C21 0.0415(16) 0.0261(14) 0.0370(14) 0.0030(11) -0.0038(12) -0.0040(11)
C22 0.0352(14) 0.0245(12) 0.0300(12) -0.0005(10) -0.0025(11) -0.0049(10)
C23 0.0231(12) 0.0346(14) 0.0296(12) 0.0003(10) -0.0015(10) -0.0001(10)
C24 0.0265(13) 0.0420(16) 0.0336(13) -0.0051(12) -0.0011(11) 0.0038(11)
C25 0.0433(17) 0.0404(17) 0.0503(17) -0.0080(14) -0.0043(14) 0.0045(13)
C26 0.053(2) 0.0435(19) 0.062(2) -0.0147(16) -0.0057(16) 0.0108(15)
C27 0.052(2) 0.063(2) 0.064(2) -0.0300(19) -0.0094(17) 0.0201(17)
C28 0.052(2) 0.080(3) 0.0364(16) -0.0160(16) 0.0051(14) 0.0148(19)
C29 0.0356(15) 0.0559(19) 0.0347(14) -0.0083(13) -0.0006(11) 0.0081(14)
C30 0.0504(19) 0.071(2) 0.0254(13) -0.0015(14) 0.0077(12) 0.0016(16)
C31 0.0426(17) 0.0490(18) 0.0307(14) 0.0049(12) 0.0042(12) 0.0010(13)
C32 0.0225(12) 0.0391(14) 0.0274(12) -0.0007(10) 0.0015(10) 0.0004(10)
C33 0.0360(14) 0.0254(13) 0.0298(13) 0.0013(10) -0.0054(10) -0.0041(10)
C34 0.0336(14) 0.0378(16) 0.0399(15) -0.0015(12) 0.0006(11) -0.0042(12)
C35 0.0397(16) 0.0411(17) 0.0480(17) 0.0028(14) -0.0140(13) -0.0018(13)
C36 0.055(2) 0.0514(19) 0.0400(16) 0.0011(14) -0.0188(14) 0.0040(16)
C37 0.061(2) 0.067(2) 0.0324(15) -0.0074(15) -0.0085(14) 0.0122(18)
C38 0.0435(17) 0.0497(18) 0.0298(13) -0.0025(12) -0.0022(12) 0.0085(14)
C39 0.036(2) 0.036(2) 0.0335(18) 0.0077(17) -0.0048(16) -0.0088(17)
C40 0.0384(19) 0.065(3) 0.040(2) 0.013(2) -0.0025(18) -0.0138(19)
C41 0.054(2) 0.083(3) 0.038(2) 0.015(2) -0.0022(19) -0.032(2)
C42 0.070(3) 0.060(3) 0.044(2) 0.013(2) -0.009(2) -0.034(2)
C43 0.076(3) 0.046(2) 0.085(3) 0.017(2) -0.008(3) -0.018(2)
C44 0.053(2) 0.040(2) 0.079(3) 0.009(2) 0.001(2) -0.0071(19)
C39B 0.039(4) 0.045(4) 0.047(5) 0.011(4) -0.004(4) -0.012(4)
C40B 0.048(4) 0.063(5) 0.052(5) 0.018(4) -0.007(4) -0.016(4)
C41B 0.055(4) 0.066(5) 0.049(5) 0.014(4) -0.012(4) -0.024(4)
C42B 0.062(5) 0.056(4) 0.053(4) 0.014(4) -0.006(4) -0.018(4)
C43B 0.059(5) 0.048(4) 0.064(5) 0.021(4) -0.007(4) -0.015(4)
C44B 0.046(4) 0.042(4) 0.061(5) 0.018(4) -0.004(4) -0.013(4)

loop_
_atom_type_symbol
_atom_type_description
_atom_type_scat_dispersion_real
_atom_type_scat_dispersion_imag
_atom_type_scat_source
C C 0.0181 0.0091 'International Tables Vol C Tables 4.2.6.8 and 6.1.1.4'
H H 0.0000 0.0000 'International Tables Vol C Tables 4.2.6.8 and 6.1.1.4'
P P 0.2955 0.4335 'International Tables Vol C Tables 4.2.6.8 and 6.1.1.4'
Ni Ni -3.0029 0.5091 'International Tables Vol C Tables 4.2.6.8 and 6.1.1.4'
Br Br -0.6763 1.2805 'International Tables Vol C Tables 4.2.6.8 and 6.1.1.4'

loop_
_exptl_crystal_face_index_h
_exptl_crystal_face_index_k
_exptl_crystal_face_index_l
_exptl_crystal_face_perp_dist
1.00 0.00 1.00 0.1240
-1.00 0.00 -1.00 0.1310
0.00 -1.00 -2.00 0.1280
-1.00 2.00 1.00 0.0880
0.00 1.00 -2.00 0.0750
-1.00 -2.00 2.00 0.0900
1.00 0.00 -2.00 0.1110
-1.00 0.00 2.00 0.1350
0.00 1.00 3.00 0.1030
1.00 -1.00 3.00 0.1380
1.00 3.00 2.00 0.0930

loop_
_geom_angle_atom_site_label_1
_geom_angle_atom_site_label_2
_geom_angle_atom_site_label_3
_geom_angle
_geom_angle_site_symmetry_1
_geom_angle_site_symmetry_3
P1 Ni1 P2 95.82(3) . .
P1 Ni1 Br1 120.02(3) . 7_465
P2 Ni1 Br1 114.96(3) . 7_465
P1 Ni1 Br1 119.42(3) . .
P2 Ni1 Br1 113.24(3) . .
Br1 Ni1 Br1 94.770(17) 7_465 .
Ni1 Br1 Ni1 82.675(16) 7_465 .
C7 P1 C13 106.69(13) . .
C7 P1 C1 102.84(13) . .
C13 P1 C1 104.01(12) . .
C7 P1 Ni1 118.31(10) . .
C13 P1 Ni1 107.56(9) . .
C1 P1 Ni1 116.20(10) . .
C33 P2 C32 104.74(12) . .
C33 P2 C39 100.50(13) . .
C32 P2 C39 104.20(14) . .
C33 P2 C39B 102.4(4) . .
C32 P2 C39B 106.4(4) . .
C33 P2 Ni1 119.39(10) . .
C32 P2 Ni1 111.03(9) . .
C39 P2 Ni1 115.31(11) . .
C39B P2 Ni1 111.8(4) . .
C6 C1 C2 117.9(3) . .
C6 C1 P1 124.2(2) . .
C2 C1 P1 117.7(2) . .
C3 C2 C1 121.1(3) . .
C3 C2 H2 119.4 . .
C1 C2 H2 119.4 . .
C4 C3 C2 120.1(3) . .
C4 C3 H3 119.9 . .
C2 C3 H3 119.9 . .
C5 C4 C3 119.5(3) . .
C5 C4 H4 120.3 . .
C3 C4 H4 120.3 . .
C4 C5 C6 121.2(4) . .
C4 C5 H5 119.4 . .
C6 C5 H5 119.4 . .
C1 C6 C5 120.2(4) . .
C1 C6 H6 119.9 . .
C5 C6 H6 119.9 . .
C8 C7 C12 119.4(3) . .
C8 C7 P1 117.2(2) . .
C12 C7 P1 123.4(2) . .
C7 C8 C9 120.0(3) . .
C7 C8 H8 120.0 . .
C9 C8 H8 120.0 . .
C10 C9 C8 120.3(4) . .
C10 C9 H9 119.8 . .
C8 C9 H9 119.8 . .
C11 C10 C9 119.9(3) . .
C11 C10 H10 120.1 . .
C9 C10 H10 120.1 . .
C10 C11 C12 120.5(4) . .
C10 C11 H11 119.7 . .
C12 C11 H11 119.7 . .
C7 C12 C11 119.8(3) . .
C7 C12 H12 120.1 . .
C11 C12 H12 120.1 . .
C22 C13 C14 119.9(3) . .
C22 C13 P1 123.1(2) . .
C14 C13 P1 116.2(2) . .
C15 C14 C13 120.8(3) . .
C15 C14 H14 119.6 . .
C13 C14 H14 119.6 . .
C14 C15 C16 121.1(3) . .
C14 C15 H15 119.5 . .
C16 C15 H15 119.5 . .
C15 C16 C21 118.9(3) . .
C15 C16 C17 122.3(3) . .
C21 C16 C17 118.8(3) . .
C18 C17 C16 121.1(3) . .
C18 C17 H17 119.4 . .
C16 C17 H17 119.4 . .
C17 C18 C19 120.5(3) . .
C17 C18 H18 119.7 . .
C19 C18 H18 119.7 . .
C20 C19 C18 120.7(3) . .
C20 C19 H19 119.7 . .
C18 C19 H19 119.7 . .
C19 C20 C21 120.8(3) . .
C19 C20 H20 119.6 . .
C21 C20 H20 119.6 . .
C20 C21 C16 118.1(3) . .
C20 C21 C22 122.7(3) . .
C16 C21 C22 119.2(3) . .
C13 C22 C21 119.7(2) . .
C13 C22 C23 121.1(2) . .
C21 C22 C23 119.1(2) . .
C32 C23 C24 119.9(2) . .
C32 C23 C22 120.1(2) . .
C24 C23 C22 119.9(2) . .
C29 C24 C25 118.1(3) . .
C29 C24 C23 119.3(3) . .
C25 C24 C23 122.6(3) . .
C26 C25 C24 120.9(3) . .
C26 C25 H25 119.6 . .
C24 C25 H25 119.6 . .
C25 C26 C27 120.8(4) . .
C25 C26 H26 119.6 . .
C27 C26 H26 119.6 . .
C28 C27 C26 120.2(3) . .
C28 C27 H27 119.9 . .
C26 C27 H27 119.9 . .
C27 C28 C29 121.1(3) . .
C27 C28 H28 119.5 . .
C29 C28 H28 119.5 . .
C30 C29 C24 119.1(3) . .
C30 C29 C28 122.0(3) . .
C24 C29 C28 118.9(3) . .
C31 C30 C29 121.2(3) . .
C31 C30 H30 119.4 . .
C29 C30 H30 119.4 . .
C30 C31 C32 121.0(3) . .
C30 C31 H31 119.5 . .
C32 C31 H31 119.5 . .
C23 C32 C31 119.4(3) . .
C23 C32 P2 122.01(19) . .
C31 C32 P2 118.0(2) . .
C34 C33 C38 118.8(3) . .
C34 C33 P2 122.7(2) . .
C38 C33 P2 118.4(2) . .
C35 C34 C33 121.1(3) . .
C35 C34 H34 119.4 . .
C33 C34 H34 119.4 . .
C34 C35 C36 119.8(3) . .
C34 C35 H35 120.1 . .
C36 C35 H35 120.1 . .
C35 C36 C37 119.9(3) . .
C35 C36 H36 120.1 . .
C37 C36 H36 120.1 . .
C36 C37 C38 120.5(3) . .
C36 C37 H37 119.8 . .
C38 C37 H37 119.8 . .
C37 C38 C33 119.9(3) . .
C37 C38 H38 120.1 . .
C33 C38 H38 120.1 . .
C40 C39 C44 120.0 . .
C40 C39 P2 124.01(18) . .
C44 C39 P2 115.80(18) . .
C41 C40 C39 120.0 . .
C41 C40 H40 120.0 . .
C39 C40 H40 120.0 . .
C42 C41 C40 120.0 . .
C42 C41 H41 120.0 . .
C40 C41 H41 120.0 . .
C41 C42 C43 120.0 . .
C41 C42 H42 120.0 . .
C43 C42 H42 120.0 . .
C42 C43 C44 120.0 . .
C42 C43 H43 120.0 . .
C44 C43 H43 120.0 . .
C43 C44 C39 120.0 . .
C43 C44 H44 120.0 . .
C39 C44 H44 120.0 . .
C40B C39B C44B 120.0 . .
C40B C39B P2 121.2(6) . .
C44B C39B P2 118.7(6) . .
C39B C40B C41B 120.0 . .
C39B C40B H40A 120.0 . .
C41B C40B H40A 120.0 . .
C42B C41B C40B 120.0 . .
C42B C41B H41A 120.0 . .
C40B C41B H41A 120.0 . .
C43B C42B C41B 120.0 . .
C43B C42B H42A 120.0 . .
C41B C42B H42A 120.0 . .
C44B C43B C42B 120.0 . .
C44B C43B H43A 120.0 . .
C42B C43B H43A 120.0 . .
C43B C44B C39B 120.0 . .
C43B C44B H44A 120.0 . .
C39B C44B H44A 120.0 . .

loop_
_geom_bond_atom_site_label_1
_geom_bond_atom_site_label_2
_geom_bond_distance
_geom_bond_site_symmetry_2
Ni1 P1 2.2030(7) .
Ni1 P2 2.2087(7) .
Ni1 Br1 2.4651(5) 7_465
Ni1 Br1 2.4958(5) .
Br1 Ni1 2.4652(5) 7_465
P1 C7 1.836(3) .
P1 C13 1.842(3) .
P1 C1 1.854(3) .
P2 C33 1.834(3) .
P2 C32 1.840(3) .
P2 C39 1.839(2) .
P2 C39B 1.869(6) .
C1 C6 1.363(5) .
C1 C2 1.397(5) .
C2 C3 1.378(5) .
C2 H2 0.9500 .
C3 C4 1.368(5) .
C3 H3 0.9500 .
C4 C5 1.348(6) .
C4 H4 0.9500 .
C5 C6 1.402(5) .
C5 H5 0.9500 .
C6 H6 0.9500 .
C7 C8 1.382(4) .
C7 C12 1.389(5) .
C8 C9 1.389(5) .
C8 H8 0.9500 .
C9 C10 1.376(7) .
C9 H9 0.9500 .
C10 C11 1.368(6) .
C10 H10 0.9500 .
C11 C12 1.389(5) .
C11 H11 0.9500 .
C12 H12 0.9500 .
C13 C22 1.386(4) .
C13 C14 1.423(4) .
C14 C15 1.361(5) .
C14 H14 0.9500 .
C15 C16 1.416(5) .
C15 H15 0.9500 .
C16 C21 1.426(4) .
C16 C17 1.424(5) .
C17 C18 1.352(6) .
C17 H17 0.9500 .
C18 C19 1.389(5) .
C18 H18 0.9500 .
C19 C20 1.379(4) .
C19 H19 0.9500 .
C20 C21 1.416(4) .
C20 H20 0.9500 .
C21 C22 1.435(4) .
C22 C23 1.511(4) .
C23 C32 1.381(4) .
C23 C24 1.435(4) .
C24 C29 1.419(4) .
C24 C25 1.421(5) .
C25 C26 1.364(5) .
C25 H25 0.9500 .
C26 C27 1.397(6) .
C26 H26 0.9500 .
C27 C28 1.354(6) .
C27 H27 0.9500 .
C28 C29 1.424(5) .
C28 H28 0.9500 .
C29 C30 1.395(5) .
C30 C31 1.366(5) .
C30 H30 0.9500 .
C31 C32 1.419(4) .
C31 H31 0.9500 .
C33 C34 1.390(4) .
C33 C38 1.387(4) .
C34 C35 1.371(4) .
C34 H34 0.9500 .
C35 C36 1.380(5) .
C35 H35 0.9500 .
C36 C37 1.375(5) .
C36 H36 0.9500 .
C37 C38 1.387(4) .
C37 H37 0.9500 .
C38 H38 0.9500 .
C39 C40 1.3900 .
C39 C44 1.3900 .
C40 C41 1.3900 .
C40 H40 0.9500 .
C41 C42 1.3900 .
C41 H41 0.9500 .
C42 C43 1.3900 .
C42 H42 0.9500 .
C43 C44 1.3900 .
C43 H43 0.9500 .
C44 H44 0.9500 .
C39B C40B 1.3900 .
C39B C44B 1.3900 .
C40B C41B 1.3900 .
C40B H40A 0.9500 .
C41B C42B 1.3900 .
C41B H41A 0.9500 .
C42B C43B 1.3900 .
C42B H42A 0.9500 .
C43B C44B 1.3900 .
C43B H43A 0.9500 .
C44B H44A 0.9500 .
